data_1576604
loop_
_publ_author_name
'Chen-Wu, Jialei'
'Benitez-Martin, Carlos'
'Gonz&#xe1;lez-Delgado, Jos&#xe9; A'
'de Jong, Flip'
'Fron, Eduard'
'Steurs, Gert'
'Mart&#xed;nez-Mart&#xed;nez, Antonio J'
'N&#xe1;jera, Francisco'
'Gr&#xf8;tli, Morten'
'Hofkens, Johan'
'Andr&#xe9;asson, Joakim'
'Pischel, Uwe'

_publ_section_title
;
 Heteroaryl iminothioindoxyl (HA-ITI) photoswitches <i>via</i>
 regioselective aza-Wittig synthesis: unifying red-shifted absorption,
 large <i>E</i>/<i>Z</i> band separation, and tunable thermal recovery.
;
_journal_issue 7
_journal_name_full 'Chemical science'
_journal_page_first 3658
_journal_page_last 3668
_journal_paper_doi 10.1039/d5sc08074f
_journal_volume 17
_journal_year 2026
_chemical_formula_moiety 'C16 H11 N3 O S'
_chemical_formula_sum 'C16 H11 N3 O S'
_chemical_formula_weight 293.34
_space_group_crystal_system triclinic
_space_group_IT_number 2
_space_group_name_Hall '-P 1'
_space_group_name_H-M_alt 'P -1'
_atom_sites_solution_hydrogens geom
_atom_sites_solution_primary dual
_audit_creation_date 2025-02-07
_audit_creation_method
;
Olex2 1.5-ac6-020
(compiled 2024.02.14 svn.r2f8d729c for Rigaku Oxford Diffraction, GUI svn.r6966)
;
_audit_update_record
;
2025-03-14 deposited with the CCDC.	2025-12-15 downloaded from the CCDC.
;
_cell_angle_alpha 81.1440(10)
_cell_angle_beta 82.1160(10)
_cell_angle_gamma 64.1260(10)
_cell_formula_units_Z 4
_cell_length_a 7.62660(10)
_cell_length_b 7.92250(10)
_cell_length_c 24.4377(3)
_cell_measurement_reflns_used 35456
_cell_measurement_temperature 150.00(10)
_cell_measurement_theta_max 76.5610
_cell_measurement_theta_min 3.6680
_cell_volume 1308.64(3)
_computing_cell_refinement 'CrysAlisPro 1.171.43.144a (Rigaku OD, 2024)'
_computing_data_collection 'CrysAlisPro system (CCD 43.143a 64-bit (release 25-10-2024))'
_computing_data_reduction 'CrysAlisPro 1.171.43.144a (Rigaku OD, 2024)'
_computing_molecular_graphics 'Olex2 1.5-ac6-020 (Dolomanov et al., 2009)'
_computing_publication_material 'Olex2 1.5-ac6-020 (Dolomanov et al., 2009)'
_computing_structure_refinement 'SHELXL 2019/3 (Sheldrick, 2015)'
_computing_structure_solution 'SHELXT  (Sheldrick, 2015)'
_diffrn_ambient_environment N~2~
_diffrn_ambient_temperature 150.00(10)
_diffrn_detector 'Hybrid Pixel Array Detector'
_diffrn_detector_area_resol_mean 10.0000
_diffrn_detector_type 'HyPix-Arc 100'
_diffrn_measured_fraction_theta_full 1.000
_diffrn_measured_fraction_theta_max 0.991
_diffrn_measurement_details
;
List of Runs (angles in degrees, time in seconds):

  # Type    Start    End  Width  t~exp~   \w     \q     \k     \f   Frames
#--------------------------------------------------------------------------
  1  \w     -1.00  89.00   0.50    0.50    --   52.16 -99.00 145.00  180
  2  \w    -80.00  13.00   0.50    0.50    --  -54.91  99.00-109.00  186
  3  \w   -145.00 -86.00   0.50    0.50    --  -77.84 -99.00 145.00  118
  4  \w    -80.00 -10.00   0.50    0.50    --  -77.84  99.00-109.00  140
  5  \w     36.00 106.00   0.50    2.00    --  102.95 -99.00 145.00  140
  6  \w    107.00 170.00   0.50    2.00    --  102.95  99.00-109.00  126
  7  \w     -4.00  22.00   0.50    0.50    --   34.00 100.00  46.05   52
  8  \w     -1.00  89.00   0.50    0.50    --   52.16 -99.00  30.00  180
  9  \w     -1.00  89.00   0.50    0.50    --   52.16 -99.00  30.00  180
 10  \w    -80.00  13.00   0.50    0.50    --  -54.91  99.00-109.00  186
 11  \w   -122.00 -30.00   0.50    0.50    --  -54.91 -77.00 -30.00  184
 12  \w     38.00 129.00   0.50    0.50    --   62.00  77.00  65.98  182
 13  \w    -40.00   0.00   0.50    0.50    --  -77.84  30.00 -90.00   80
 14  \w    -99.00 -11.00   0.50    0.50    --  -77.84  77.00-180.00  176
 15  \w    -35.00  -2.00   0.50    0.50    --  -77.84  15.00  90.00   66
 16  \w    -35.00  -2.00   0.50    0.50    --  -77.84  15.00-120.00   66
 17  \w    -99.00 -11.00   0.50    0.50    --  -77.84  77.00-180.00  176
 18  \w   -153.00 -62.00   0.50    2.00    --  -86.25 -77.00   0.11  182
 19  \w     36.00 105.00   0.50    2.00    --  102.95 -95.00  30.00  138
 20  \w     34.00 111.00   0.50    2.00    --  102.95-125.00 -90.00  154
 21  \w     34.00 111.00   0.50    2.00    --  102.95-125.00 120.00  154
 22  \w     34.00 111.00   0.50    2.00    --  102.95-125.00 -90.00  154
 23  \w     30.00  69.00   0.50    2.00    --  102.95 -61.00 -90.00   78
 24  \w     30.00  69.00   0.50    2.00    --  102.95 -61.00  30.00   78
 25  \w     36.00 105.00   0.50    2.00    --  102.95 -95.00 -30.00  138
 26  \w     36.00  97.00   0.50    2.00    --  102.95 -77.00 150.00  122
 27  \w     36.00 105.00   0.50    2.00    --  102.95 -95.00   0.00  138
 28  \w     95.00 173.00   0.50    2.00    --  102.95 125.00-180.00  156
 29  \w     30.00  69.00   0.50    2.00    --  102.95 -61.00-180.00   78
 30  \w     30.00  69.00   0.50    2.00    --  102.95 -61.00   0.00   78
 31  \w     79.00 170.00   0.50    2.00    --  102.95  77.00 -90.00  182
 32  \w     89.00 178.00   0.50    2.00    --  102.95  45.00   0.00  178
 33  \w     34.00 111.00   0.50    2.00    --  102.95-125.00 150.00  154
 34  \w     30.00  69.00   0.50    2.00    --  102.95 -61.00 120.00   78
 35  \w     36.00 105.00   0.50    2.00    --  102.95 -95.00 -90.00  138
 36  \w     30.00  69.00   0.50    2.00    --  102.95 -61.00-150.00   78
 37  \w     79.00 170.00   0.50    2.00    --  102.95  77.00 -90.00  182
 38  \w     50.00 178.00   0.50    2.00    --  102.95  15.00 -30.00  256
 39  \w     30.00  69.00   0.50    2.00    --  102.95 -61.00  60.00   78
 40  \w     50.00 178.00   0.50    2.00    --  102.95  15.00 -30.00  256
 41  \w     34.00 111.00   0.50    2.00    --  102.95-125.00 120.00  154
 42  \w     36.00  97.00   0.50    2.00    --  102.95 -77.00-180.00  122
 43  \w     86.00 178.00   0.50    2.00    --  102.95  30.00  60.00  184
 44  \w     86.00 178.00   0.50    2.00    --  102.95  30.00  60.00  184
 45  \w     36.00 105.00   0.50    2.00    --  102.95 -95.00 -60.00  138
 46  \w     36.00 105.00   0.50    2.00    --  102.95 -95.00  90.00  138
 47  \w     89.00 178.00   0.50    2.00    --  102.95  45.00-180.00  178
 48  \w    -52.00 -26.00   0.50    0.50    --   18.00 151.00-126.75   52
 49  \w      8.00  34.00   0.50    0.50    --   42.00  93.00 173.63   52
 50  \w     14.00  43.00   0.50    0.50    --   46.00  90.00-100.36   58
 51  \w     14.00  43.00   0.50    0.50    --   46.00  90.00 125.49   58
 52  \w     40.00 131.00   0.50    0.50    --   62.00  74.00 -68.86  182
 53  \w     38.00 130.00   0.50    0.50    --   62.00  76.00-153.41  184
 54  \w     43.00 134.00   0.50    0.50    --   66.00  75.00 128.74  182
 55  \w   -141.00 -50.00   0.50    0.50    --  -70.00 -67.00-133.82  182
 56  \w   -145.00 -53.00   0.50    0.50    --  -77.84 -77.00  60.00  184
 57  \w   -145.00 -53.00   0.50    0.50    --  -77.84 -77.00 120.00  184
 58  \w   -145.00 -53.00   0.50    0.50    --  -77.84 -77.00 -60.00  184
 59  \w   -145.00 -53.00   0.50    0.50    --  -77.84 -77.00-150.00  184
 60  \w   -153.00 -62.00   0.50    2.00    --  -86.25 -77.00 177.17  182
 61  \w   -154.00 -62.00   0.50    2.00    --  -86.25 -76.00  42.24  184
 62  \w   -153.00 -62.00   0.50    2.00    --  -86.25 -77.00 -76.69  182
 63  \w     89.00 178.00   0.50    2.00    --  102.95  45.00 150.00  178
 64  \w     79.00 170.00   0.50    2.00    --  102.95  77.00 -60.00  182
 65  \w     85.00 118.00   0.50    2.00    --  102.95  61.00-120.00   66
 66  \w     79.00 170.00   0.50    2.00    --  102.95  77.00-150.00  182
 67  \w     79.00 170.00   0.50    2.00    --  102.95  77.00-180.00  182
 68  \w     79.00 170.00   0.50    2.00    --  102.95  77.00  30.00  182
 69  \w     79.00 170.00   0.50    2.00    --  102.95  77.00  60.00  182
 70  \w     79.00 170.00   0.50    2.00    --  102.95  77.00  90.00  182
 71  \w     89.00 178.00   0.50    2.00    --  102.95  45.00 120.00  178
;
_diffrn_measurement_device 'four-circle diffractometer'
_diffrn_measurement_device_type 'XtaLAB Synergy, Dualflex, HyPix-Arc 100'
_diffrn_measurement_method '\w scans'
_diffrn_orient_matrix_type 'CrysAlisPro convention (1999,Acta A55,543-557)'
_diffrn_orient_matrix_UB_11 -0.0650511000
_diffrn_orient_matrix_UB_12 -0.0721955000
_diffrn_orient_matrix_UB_13 0.0577713000
_diffrn_orient_matrix_UB_21 0.2069628000
_diffrn_orient_matrix_UB_22 -0.0664107000
_diffrn_orient_matrix_UB_23 0.0186047000
_diffrn_orient_matrix_UB_31 -0.0604270000
_diffrn_orient_matrix_UB_32 0.1939359000
_diffrn_orient_matrix_UB_33 0.0203050000
_diffrn_radiation_monochromator mirror
_diffrn_radiation_probe x-ray
_diffrn_radiation_type 'Cu K\a'
_diffrn_radiation_wavelength 1.54184
_diffrn_reflns_av_R_equivalents 0.0436
_diffrn_reflns_av_unetI/netI 0.0177
_diffrn_reflns_Laue_measured_fraction_full 1.000
_diffrn_reflns_Laue_measured_fraction_max 0.991
_diffrn_reflns_limit_h_max 9
_diffrn_reflns_limit_h_min -9
_diffrn_reflns_limit_k_max 10
_diffrn_reflns_limit_k_min -9
_diffrn_reflns_limit_l_max 30
_diffrn_reflns_limit_l_min -30
_diffrn_reflns_number 55004
_diffrn_reflns_point_group_measured_fraction_full 1.000
_diffrn_reflns_point_group_measured_fraction_max 0.991
_diffrn_reflns_theta_full 67.684
_diffrn_reflns_theta_max 77.130
_diffrn_reflns_theta_min 3.672
_diffrn_source 'micro-focus sealed X-ray tube'
_diffrn_source_type 'PhotonJet (Cu) X-ray Source'
_exptl_absorpt_coefficient_mu 2.213
_exptl_absorpt_correction_T_max 1.000
_exptl_absorpt_correction_T_min 0.736
_exptl_absorpt_correction_type gaussian
_exptl_absorpt_process_details
;
CrysAlisPro 1.171.43.144a (Rigaku Oxford Diffraction, 2024)
Numerical absorption correction based on gaussian integration over
a multifaceted crystal model
Empirical absorption correction using spherical harmonics,
implemented in SCALE3 ABSPACK scaling algorithm.
;
_exptl_crystal_colour orange
_exptl_crystal_colour_primary orange
_exptl_crystal_density_diffrn 1.489
_exptl_crystal_description plate
_exptl_crystal_F_000 608
_exptl_crystal_size_max 0.129
_exptl_crystal_size_mid 0.121
_exptl_crystal_size_min 0.046
_refine_diff_density_max 0.278
_refine_diff_density_min -0.439
_refine_diff_density_rms 0.047
_refine_ls_extinction_method none
_refine_ls_goodness_of_fit_ref 1.056
_refine_ls_hydrogen_treatment constr
_refine_ls_matrix_type full
_refine_ls_number_parameters 381
_refine_ls_number_reflns 5503
_refine_ls_number_restraints 0
_refine_ls_restrained_S_all 1.056
_refine_ls_R_factor_all 0.0357
_refine_ls_R_factor_gt 0.0341
_refine_ls_shift/su_max 0.001
_refine_ls_shift/su_mean 0.000
_refine_ls_structure_factor_coef Fsqd
_refine_ls_weighting_details 'w=1/[\s^2^(Fo^2^)+(0.0481P)^2^+0.5638P] where P=(Fo^2^+2Fc^2^)/3'
_refine_ls_weighting_scheme calc
_refine_ls_wR_factor_gt 0.0917
_refine_ls_wR_factor_ref 0.0929
_reflns_Friedel_coverage 0.000
_reflns_number_gt 5203
_reflns_number_total 5503
_reflns_threshold_expression 'I > 2\s(I)'
_cod_data_source_file d5sc08074f2.cif
_cod_data_source_block 080am25jialie_mpsneoviired
_cod_depositor_comments 'Adding full bibliography for 1576602--1576604.cif.'
_cod_database_code 1576604
_shelx_shelxl_version_number 2019/3
_chemical_oxdiff_formula CHNSO
_chemical_oxdiff_usercomment 'orange plate'
_shelx_space_group_comment
;
The symmetry employed for this shelxl refinement is uniquely defined
by the following loop, which should always be used as a source of
symmetry information in preference to the above space-group names.
They are only intended as comments.
;
_shelx_estimated_absorpt_t_max 0.905
_shelx_estimated_absorpt_t_min 0.763
_olex2_refinement_description
;
1. Fixed Uiso
 At 1.2 times of:
  All C(H) groups
 At 1.5 times of:
  All C(H,H,H) groups
2.a Aromatic/amide H refined with riding coordinates:
 C4(H4), C5(H5), C6(H6), C7(H7), C12(H12), C13(H13), C14(H14), C15(H15),
 C20(H20), C21(H21), C22(H22), C23(H23), C28(H28), C29(H29), C30(H30), C31(H31)
2.b Idealised Me refined as rotating group:
 C2(H2A,H2B,H2C), C18(H18A,H18B,H18C)
;
_ins_header
;
TITL 080AM25Jialie_mPSneoVIIred in P-1 
REM P-1 (#2 in standard setting)
CELL 1.54184   7.626585   7.922528  24.437716  81.1436  82.1159  64.1257
ZERR   19.00   0.000073   0.000106   0.000275   0.0010   0.0009   0.0011
LATT  1
SFAC C H N O S
UNIT 19.00 19.00 19.00 19.00 19.00
REM  CrysAlisPro recorded range (K): Min=150.0; max=150.0; aver:150.0
TEMP -123
SIZE 0.05 0.12 0.13
TREF
HKLF 4
END
;
_olex2_submission_special_instructions 'No special instructions were received'
_oxdiff_exptl_absorpt_empirical_details
;
Empirical correction (ABSPACK) includes:
- Absorption correction using spherical harmonics
- Frame scaling
;
_oxdiff_exptl_absorpt_empirical_full_max 1.485
_oxdiff_exptl_absorpt_empirical_full_min 0.717

loop_
_space_group_symop_operation_xyz
'x, y, z'
'-x, -y, -z'

loop_
_atom_site_label
_atom_site_type_symbol
_atom_site_fract_x
_atom_site_fract_y
_atom_site_fract_z
_atom_site_U_iso_or_equiv
_atom_site_adp_type
_atom_site_occupancy
_atom_site_site_symmetry_order
_atom_site_calc_flag
_atom_site_refinement_flags_posn
_atom_site_refinement_flags_adp
_atom_site_refinement_flags_occupancy
_atom_site_disorder_assembly
_atom_site_disorder_group
S1 S 0.22541(5) 0.84009(5) 0.93679(2) 0.02770(10) Uani 1 1 d . . . . .
O1 O -0.24520(15) 1.09725(16) 0.85828(5) 0.0377(3) Uani 1 1 d . . . . .
N1 N -0.14370(17) 0.85391(16) 0.95750(5) 0.0272(2) Uani 1 1 d . . . . .
N2 N -0.23081(17) 0.69724(16) 1.03918(5) 0.0267(2) Uani 1 1 d . . . . .
N3 N 0.07541(17) 0.67903(17) 1.03031(5) 0.0290(3) Uani 1 1 d . . . . .
C1 C -0.0931(2) 0.74416(19) 1.00731(6) 0.0264(3) Uani 1 1 d . . . . .
C2 C -0.4239(2) 0.7352(2) 1.02433(6) 0.0328(3) Uani 1 1 d . . . . .
H2A H -0.428350 0.616158 1.020102 0.049 Uiso 1 1 calc R U . . .
H2B H -0.451162 0.817221 0.989225 0.049 Uiso 1 1 calc R U . . .
H2C H -0.522376 0.797920 1.053653 0.049 Uiso 1 1 calc R U . . .
C3 C -0.1447(2) 0.59234(19) 1.08629(6) 0.0268(3) Uani 1 1 d . . . . .
C4 C -0.2158(2) 0.5089(2) 1.13278(6) 0.0309(3) Uani 1 1 d . . . . .
H4 H -0.345300 0.518404 1.136290 0.037 Uiso 1 1 calc R U . . .
C5 C -0.0885(2) 0.4115(2) 1.17356(6) 0.0339(3) Uani 1 1 d . . . . .
H5 H -0.130913 0.351717 1.205911 0.041 Uiso 1 1 calc R U . . .
C6 C 0.1027(2) 0.3990(2) 1.16825(6) 0.0346(3) Uani 1 1 d . . . . .
H6 H 0.186193 0.330919 1.197177 0.042 Uiso 1 1 calc R U . . .
C7 C 0.1723(2) 0.4826(2) 1.12220(6) 0.0327(3) Uani 1 1 d . . . . .
H7 H 0.301670 0.473322 1.119103 0.039 Uiso 1 1 calc R U . . .
C8 C 0.0462(2) 0.58183(19) 1.08015(6) 0.0275(3) Uani 1 1 d . . . . .
C9 C -0.0193(2) 0.90055(19) 0.92653(6) 0.0269(3) Uani 1 1 d . . . . .
C10 C -0.0786(2) 1.0253(2) 0.87201(6) 0.0291(3) Uani 1 1 d . . . . .
C11 C 0.0908(2) 1.0460(2) 0.84133(6) 0.0282(3) Uani 1 1 d . . . . .
C12 C 0.0946(2) 1.1443(2) 0.78927(6) 0.0314(3) Uani 1 1 d . . . . .
H12 H -0.019284 1.203988 0.769327 0.038 Uiso 1 1 calc R U . . .
C13 C 0.2682(2) 1.1536(2) 0.76695(7) 0.0337(3) Uani 1 1 d . . . . .
H13 H 0.274868 1.217456 0.731033 0.040 Uiso 1 1 calc R U . . .
C14 C 0.4323(2) 1.0691(2) 0.79741(7) 0.0336(3) Uani 1 1 d . . . . .
H14 H 0.549757 1.077561 0.781909 0.040 Uiso 1 1 calc R U . . .
C15 C 0.4291(2) 0.9726(2) 0.84984(7) 0.0308(3) Uani 1 1 d . . . . .
H15 H 0.541527 0.917183 0.870425 0.037 Uiso 1 1 calc R U . . .
C16 C 0.2566(2) 0.95977(19) 0.87115(6) 0.0273(3) Uani 1 1 d . . . . .
S2 S -0.21669(5) 1.26648(5) 0.48900(2) 0.02898(10) Uani 1 1 d . . . . .
O2 O -0.1814(2) 1.66840(16) 0.38208(5) 0.0422(3) Uani 1 1 d . . . . .
N4 N -0.26643(18) 1.62645(17) 0.49820(5) 0.0297(3) Uani 1 1 d . . . . .
N5 N -0.35850(18) 1.74346(17) 0.58651(5) 0.0286(3) Uani 1 1 d . . . . .
N6 N -0.31981(19) 1.44585(17) 0.58300(5) 0.0312(3) Uani 1 1 d . . . . .
C17 C -0.3130(2) 1.5996(2) 0.55444(6) 0.0285(3) Uani 1 1 d . . . . .
C18 C -0.3688(2) 1.9316(2) 0.56836(7) 0.0343(3) Uani 1 1 d . . . . .
H18A H -0.503596 2.025924 0.574716 0.051 Uiso 1 1 calc R U . . .
H18B H -0.327033 1.940358 0.528678 0.051 Uiso 1 1 calc R U . . .
H18C H -0.282767 1.955050 0.589488 0.051 Uiso 1 1 calc R U . . .
C19 C -0.3970(2) 1.6764(2) 0.63991(6) 0.0281(3) Uani 1 1 d . . . . .
C20 C -0.4522(2) 1.7595(2) 0.68926(6) 0.0328(3) Uani 1 1 d . . . . .
H20 H -0.470883 1.885625 0.690460 0.039 Uiso 1 1 calc R U . . .
C21 C -0.4785(2) 1.6499(2) 0.73654(6) 0.0345(3) Uani 1 1 d . . . . .
H21 H -0.515703 1.701530 0.771147 0.041 Uiso 1 1 calc R U . . .
C22 C -0.4515(2) 1.4634(2) 0.73459(6) 0.0344(3) Uani 1 1 d . . . . .
H22 H -0.469237 1.391627 0.768001 0.041 Uiso 1 1 calc R U . . .
C23 C -0.3998(2) 1.3823(2) 0.68539(6) 0.0327(3) Uani 1 1 d . . . . .
H23 H -0.383804 1.256991 0.684346 0.039 Uiso 1 1 calc R U . . .
C24 C -0.3717(2) 1.4907(2) 0.63701(6) 0.0286(3) Uani 1 1 d . . . . .
C25 C -0.2253(2) 1.4921(2) 0.46843(6) 0.0286(3) Uani 1 1 d . . . . .
C26 C -0.1740(2) 1.5196(2) 0.40605(6) 0.0301(3) Uani 1 1 d . . . . .
C27 C -0.1210(2) 1.3443(2) 0.38152(6) 0.0282(3) Uani 1 1 d . . . . .
C28 C -0.0550(2) 1.3109(2) 0.32676(6) 0.0326(3) Uani 1 1 d . . . . .
H28 H -0.038144 1.405894 0.300706 0.039 Uiso 1 1 calc R U . . .
C29 C -0.0141(2) 1.1358(2) 0.31070(6) 0.0346(3) Uani 1 1 d . . . . .
H29 H 0.033716 1.109350 0.273544 0.041 Uiso 1 1 calc R U . . .
C30 C -0.0431(2) 0.9990(2) 0.34902(6) 0.0325(3) Uani 1 1 d . . . . .
H30 H -0.018236 0.881233 0.337221 0.039 Uiso 1 1 calc R U . . .
C31 C -0.1075(2) 1.0306(2) 0.40400(6) 0.0297(3) Uani 1 1 d . . . . .
H31 H -0.126138 0.936227 0.429918 0.036 Uiso 1 1 calc R U . . .
C32 C -0.1438(2) 1.2042(2) 0.41998(6) 0.0276(3) Uani 1 1 d . . . . .

loop_
_atom_site_aniso_label
_atom_site_aniso_U_11
_atom_site_aniso_U_22
_atom_site_aniso_U_33
_atom_site_aniso_U_23
_atom_site_aniso_U_13
_atom_site_aniso_U_12
S1 0.02537(17) 0.02623(18) 0.03162(18) -0.00321(13) -0.00621(13) -0.00989(13)
O1 0.0302(5) 0.0420(6) 0.0415(6) 0.0081(5) -0.0120(4) -0.0171(5)
N1 0.0272(6) 0.0237(6) 0.0304(6) -0.0041(5) -0.0040(5) -0.0095(5)
N2 0.0257(6) 0.0249(6) 0.0282(6) -0.0040(5) -0.0044(4) -0.0087(5)
N3 0.0275(6) 0.0245(6) 0.0331(6) -0.0036(5) -0.0056(5) -0.0081(5)
C1 0.0261(6) 0.0226(6) 0.0294(7) -0.0049(5) -0.0032(5) -0.0082(5)
C2 0.0262(7) 0.0349(8) 0.0363(8) 0.0001(6) -0.0066(6) -0.0121(6)
C3 0.0284(7) 0.0216(6) 0.0278(7) -0.0065(5) -0.0039(5) -0.0064(5)
C4 0.0309(7) 0.0287(7) 0.0309(7) -0.0068(6) -0.0013(6) -0.0097(6)
C5 0.0387(8) 0.0305(8) 0.0276(7) -0.0045(6) -0.0019(6) -0.0099(6)
C6 0.0371(8) 0.0297(7) 0.0306(7) -0.0047(6) -0.0095(6) -0.0058(6)
C7 0.0306(7) 0.0289(7) 0.0359(8) -0.0054(6) -0.0084(6) -0.0079(6)
C8 0.0286(7) 0.0216(6) 0.0304(7) -0.0058(5) -0.0041(5) -0.0073(5)
C9 0.0266(6) 0.0226(6) 0.0313(7) -0.0048(5) -0.0058(5) -0.0086(5)
C10 0.0300(7) 0.0257(7) 0.0325(7) -0.0027(6) -0.0058(6) -0.0120(6)
C11 0.0292(7) 0.0227(7) 0.0340(7) -0.0053(5) -0.0038(6) -0.0109(5)
C12 0.0343(7) 0.0250(7) 0.0348(8) -0.0024(6) -0.0060(6) -0.0119(6)
C13 0.0389(8) 0.0254(7) 0.0364(8) -0.0028(6) -0.0003(6) -0.0143(6)
C14 0.0326(7) 0.0253(7) 0.0446(9) -0.0067(6) 0.0025(6) -0.0145(6)
C15 0.0275(7) 0.0232(7) 0.0416(8) -0.0061(6) -0.0028(6) -0.0097(6)
C16 0.0291(7) 0.0200(6) 0.0329(7) -0.0063(5) -0.0031(5) -0.0093(5)
S2 0.03778(19) 0.02406(17) 0.02652(17) 0.00129(13) -0.00316(13) -0.01553(14)
O2 0.0703(8) 0.0292(6) 0.0323(6) 0.0011(4) -0.0001(5) -0.0283(6)
N4 0.0349(6) 0.0267(6) 0.0281(6) -0.0002(5) -0.0038(5) -0.0142(5)
N5 0.0340(6) 0.0242(6) 0.0292(6) -0.0012(5) -0.0032(5) -0.0142(5)
N6 0.0378(7) 0.0263(6) 0.0287(6) -0.0001(5) -0.0021(5) -0.0140(5)
C17 0.0318(7) 0.0252(7) 0.0288(7) -0.0007(5) -0.0037(5) -0.0127(6)
C18 0.0437(8) 0.0259(7) 0.0360(8) -0.0003(6) -0.0030(6) -0.0184(6)
C19 0.0277(7) 0.0262(7) 0.0307(7) -0.0001(5) -0.0036(5) -0.0123(6)
C20 0.0367(8) 0.0296(7) 0.0340(8) -0.0049(6) -0.0010(6) -0.0158(6)
C21 0.0368(8) 0.0371(8) 0.0308(7) -0.0069(6) 0.0001(6) -0.0164(7)
C22 0.0377(8) 0.0342(8) 0.0295(7) 0.0008(6) 0.0007(6) -0.0158(6)
C23 0.0370(8) 0.0268(7) 0.0327(8) 0.0002(6) -0.0006(6) -0.0137(6)
C24 0.0300(7) 0.0251(7) 0.0294(7) -0.0014(5) -0.0025(5) -0.0108(6)
C25 0.0316(7) 0.0251(7) 0.0291(7) 0.0023(5) -0.0047(5) -0.0131(6)
C26 0.0366(7) 0.0274(7) 0.0282(7) 0.0009(5) -0.0041(6) -0.0162(6)
C27 0.0321(7) 0.0243(7) 0.0284(7) 0.0010(5) -0.0051(5) -0.0125(6)
C28 0.0410(8) 0.0280(7) 0.0293(7) 0.0019(6) -0.0047(6) -0.0159(6)
C29 0.0427(8) 0.0318(8) 0.0277(7) -0.0027(6) -0.0030(6) -0.0145(7)
C30 0.0373(8) 0.0262(7) 0.0339(8) -0.0027(6) -0.0065(6) -0.0124(6)
C31 0.0342(7) 0.0238(7) 0.0322(7) 0.0017(5) -0.0074(6) -0.0134(6)
C32 0.0291(7) 0.0261(7) 0.0278(7) 0.0023(5) -0.0069(5) -0.0123(6)

loop_
_atom_type_symbol
_atom_type_description
_atom_type_scat_dispersion_real
_atom_type_scat_dispersion_imag
_atom_type_scat_source
C C 0.0181 0.0091 'International Tables Vol C Tables 4.2.6.8 and 6.1.1.4'
H H 0.0000 0.0000 'International Tables Vol C Tables 4.2.6.8 and 6.1.1.4'
N N 0.0311 0.0180 'International Tables Vol C Tables 4.2.6.8 and 6.1.1.4'
O O 0.0492 0.0322 'International Tables Vol C Tables 4.2.6.8 and 6.1.1.4'
S S 0.3331 0.5567 'International Tables Vol C Tables 4.2.6.8 and 6.1.1.4'

loop_
_exptl_crystal_face_index_h
_exptl_crystal_face_index_k
_exptl_crystal_face_index_l
_exptl_crystal_face_perp_dist
-1 -2 2 0.0539
0 1 2 0.0740
0 -1 -2 0.0493
-1 -1 2 0.0478
-1 -2 -1 0.0618
-1 0 2 0.0565
-1 -1 0 0.0602
1 2 2 0.0720
1 1 1 0.0711
0 1 -2 0.0425
0 -1 1 0.0532
0 0 1 0.0293
0 0 -1 0.0167
2 1 -1 0.0543
-2 -1 1 0.0572
-2 1 1 0.0599
1 0 0 0.0652
2 1 1 0.0564

loop_
_geom_angle_atom_site_label_1
_geom_angle_atom_site_label_2
_geom_angle_atom_site_label_3
_geom_angle
_geom_angle_site_symmetry_1
_geom_angle_site_symmetry_3
_geom_angle_publ_flag
C9 S1 C16 91.14(7) . . ?
C9 N1 C1 120.20(12) . . ?
C1 N2 C2 127.22(12) . . ?
C1 N2 C3 106.34(11) . . ?
C3 N2 C2 126.22(12) . . ?
C1 N3 C8 104.12(12) . . ?
N2 C1 N1 118.27(12) . . ?
N3 C1 N1 128.04(13) . . ?
N3 C1 N2 113.66(12) . . ?
N2 C3 C4 131.41(13) . . ?
N2 C3 C8 105.64(12) . . ?
C4 C3 C8 122.95(13) . . ?
C5 C4 C3 116.58(14) . . ?
C4 C5 C6 121.42(15) . . ?
C7 C6 C5 121.82(14) . . ?
C6 C7 C8 117.90(14) . . ?
N3 C8 C3 110.23(12) . . ?
N3 C8 C7 130.42(14) . . ?
C7 C8 C3 119.34(14) . . ?
N1 C9 S1 129.09(11) . . ?
N1 C9 C10 119.62(12) . . ?
C10 C9 S1 111.28(10) . . ?
O1 C10 C9 123.01(13) . . ?
O1 C10 C11 126.96(14) . . ?
C11 C10 C9 110.01(12) . . ?
C12 C11 C10 126.51(13) . . ?
C12 C11 C16 121.04(14) . . ?
C16 C11 C10 112.41(13) . . ?
C13 C12 C11 118.72(14) . . ?
C12 C13 C14 119.78(14) . . ?
C15 C14 C13 121.89(14) . . ?
C16 C15 C14 117.88(14) . . ?
C11 C16 S1 114.94(11) . . ?
C15 C16 S1 124.40(11) . . ?
C15 C16 C11 120.65(14) . . ?
C25 S2 C32 91.33(7) . . ?
C25 N4 C17 118.94(13) . . ?
C17 N5 C18 127.78(12) . . ?
C17 N5 C19 106.13(12) . . ?
C19 N5 C18 126.08(12) . . ?
C17 N6 C24 104.39(12) . . ?
N5 C17 N4 119.22(13) . . ?
N6 C17 N4 127.22(13) . . ?
N6 C17 N5 113.56(13) . . ?
N5 C19 C20 131.72(13) . . ?
N5 C19 C24 105.69(12) . . ?
C20 C19 C24 122.58(13) . . ?
C21 C20 C19 116.74(14) . . ?
C20 C21 C22 121.49(14) . . ?
C23 C22 C21 121.64(14) . . ?
C22 C23 C24 117.81(14) . . ?
N6 C24 C19 110.23(12) . . ?
N6 C24 C23 130.04(14) . . ?
C23 C24 C19 119.73(14) . . ?
N4 C25 S2 128.94(11) . . ?
N4 C25 C26 119.64(12) . . ?
C26 C25 S2 111.42(10) . . ?
O2 C26 C25 122.90(13) . . ?
O2 C26 C27 127.25(14) . . ?
C27 C26 C25 109.84(12) . . ?
C28 C27 C26 126.76(13) . . ?
C28 C27 C32 120.69(14) . . ?
C32 C27 C26 112.56(13) . . ?
C27 C28 C29 118.72(14) . . ?
C28 C29 C30 120.10(14) . . ?
C31 C30 C29 121.56(14) . . ?
C32 C31 C30 117.97(13) . . ?
C27 C32 S2 114.71(11) . . ?
C31 C32 S2 124.36(11) . . ?
C31 C32 C27 120.92(14) . . ?

loop_
_geom_bond_atom_site_label_1
_geom_bond_atom_site_label_2
_geom_bond_distance
_geom_bond_site_symmetry_2
_geom_bond_publ_flag
S1 C9 1.7570(14) . ?
S1 C16 1.7755(15) . ?
O1 C10 1.2153(18) . ?
N1 C1 1.3773(18) . ?
N1 C9 1.2774(19) . ?
N2 C1 1.3695(18) . ?
N2 C2 1.4553(18) . ?
N2 C3 1.3726(18) . ?
N3 C1 1.3279(18) . ?
N3 C8 1.3830(19) . ?
C3 C4 1.391(2) . ?
C3 C8 1.410(2) . ?
C4 C5 1.381(2) . ?
C5 C6 1.406(2) . ?
C6 C7 1.379(2) . ?
C7 C8 1.400(2) . ?
C9 C10 1.525(2) . ?
C10 C11 1.463(2) . ?
C11 C12 1.389(2) . ?
C11 C16 1.393(2) . ?
C12 C13 1.389(2) . ?
C13 C14 1.393(2) . ?
C14 C15 1.390(2) . ?
C15 C16 1.388(2) . ?
S2 C25 1.7555(14) . ?
S2 C32 1.7769(15) . ?
O2 C26 1.2143(18) . ?
N4 C17 1.3792(18) . ?
N4 C25 1.2827(19) . ?
N5 C17 1.3743(19) . ?
N5 C18 1.4592(18) . ?
N5 C19 1.3745(18) . ?
N6 C17 1.3255(19) . ?
N6 C24 1.3798(19) . ?
C19 C20 1.389(2) . ?
C19 C24 1.410(2) . ?
C20 C21 1.382(2) . ?
C21 C22 1.407(2) . ?
C22 C23 1.379(2) . ?
C23 C24 1.400(2) . ?
C25 C26 1.527(2) . ?
C26 C27 1.466(2) . ?
C27 C28 1.386(2) . ?
C27 C32 1.3961(19) . ?
C28 C29 1.390(2) . ?
C29 C30 1.393(2) . ?
C30 C31 1.387(2) . ?
C31 C32 1.387(2) . ?

loop_
_exptl_oxdiff_crystal_face_indexfrac_h
_exptl_oxdiff_crystal_face_indexfrac_k
_exptl_oxdiff_crystal_face_indexfrac_l
_exptl_oxdiff_crystal_face_x
_exptl_oxdiff_crystal_face_y
_exptl_oxdiff_crystal_face_z
-1.0000 -2.0000 2.0000 0.3250 -0.0369 -0.2868
-0.0000 1.0000 2.0000 0.0433 -0.0292 0.2345
0.0000 -1.0000 -2.0000 -0.0433 0.0292 -0.2345
-1.0000 -1.0000 2.0000 0.2528 -0.1033 -0.0929
-1.0000 -2.0000 -1.0000 0.1517 -0.0927 -0.3477
-1.0000 -0.0000 2.0000 0.1806 -0.1698 0.1010
-1.0000 -1.0000 0.0000 0.1372 -0.1406 -0.1335
1.0000 2.0000 2.0000 -0.0939 0.1114 0.3681
1.0000 1.0000 1.0000 -0.0795 0.1592 0.1538
-0.0000 1.0000 -2.0000 -0.1877 -0.1036 0.1533
0.0000 -1.0000 1.0000 0.1300 0.0850 -0.1736
-0.0000 -0.0000 1.0000 0.0578 0.0186 0.0203
0.0000 0.0000 -1.0000 -0.0578 -0.0186 -0.0203
2.0000 1.0000 -1.0000 -0.2601 0.3289 0.0528
-2.0000 -1.0000 1.0000 0.2601 -0.3289 -0.0528
-2.0000 1.0000 1.0000 0.1157 -0.4617 0.3351
1.0000 0.0000 0.0000 -0.0651 0.2070 -0.0604
2.0000 1.0000 1.0000 -0.1445 0.3661 0.0934
